data_4341833
loop_
_publ_author_name
'Schmidt, Anna-Corina'
'Heinemann, Frank W.'
'Maron, Laurent'
'Meyer, Karsten'

_publ_section_title
;
 A Series of Uranium (IV, V, VI) Tritylimido Complexes, Their Molecular
 and Electronic Structures and Reactivity with CO2.
;
_journal_name_full 'Inorganic chemistry'
_journal_page_first 141126065822007
_journal_paper_doi 10.1021/ic5023517
_journal_year 2014
_chemical_formula_moiety 'C90 H132 N12 O6 U2, 3(C6 H6)'
_chemical_formula_sum 'C108 H150 N12 O6 U2'
_chemical_formula_weight 2188.46
_chemical_name_systematic
; 
 ? 
;
_space_group_IT_number 2
_symmetry_cell_setting triclinic
_symmetry_space_group_name_Hall '-P 1'
_symmetry_space_group_name_H-M 'P -1'
_atom_sites_solution_hydrogens geom
_atom_sites_solution_primary direct
_atom_sites_solution_secondary difmap
_audit_creation_method SHELXL-97
_cell_angle_alpha 80.080(3)
_cell_angle_beta 70.457(4)
_cell_angle_gamma 89.379(3)
_cell_formula_units_Z 1
_cell_length_a 13.344(2)
_cell_length_b 13.660(2)
_cell_length_c 15.014(2)
_cell_measurement_reflns_used 9799
_cell_measurement_temperature 100(2)
_cell_measurement_theta_max 29.54
_cell_measurement_theta_min 2.52
_cell_volume 2537.3(6)
_computing_cell_refinement 'Bruker SAINT'
_computing_data_collection 'Bruker APEX2'
_computing_data_reduction 'Bruker SAINT'
_computing_molecular_graphics 'SHELXTL 6.12 (Bruker AXS, 2002)'
_computing_publication_material 'SHELXTL 6.12 (Bruker AXS, 2002)'
_computing_structure_refinement 'SHELXTL 6.12 (Bruker AXS, 2002)'
_computing_structure_solution 'SHELXTL 6.12 (Bruker AXS, 2002)'
_diffrn_ambient_temperature 100(2)
_diffrn_detector_area_resol_mean 83.33
_diffrn_measured_fraction_theta_full 0.999
_diffrn_measured_fraction_theta_max 0.998
_diffrn_measurement_device_type 'Bruker Kappa APEX II'
_diffrn_measurement_method '\f and \w scans'
_diffrn_radiation_monochromator 'Quazar focussing montel optics'
_diffrn_radiation_source 'ImuS micro-focus tube'
_diffrn_radiation_type MoK\a
_diffrn_radiation_wavelength 0.71073
_diffrn_reflns_av_R_equivalents 0.0368
_diffrn_reflns_av_sigmaI/netI 0.0354
_diffrn_reflns_limit_h_max 18
_diffrn_reflns_limit_h_min -18
_diffrn_reflns_limit_k_max 18
_diffrn_reflns_limit_k_min -17
_diffrn_reflns_limit_l_max 20
_diffrn_reflns_limit_l_min -20
_diffrn_reflns_number 48331
_diffrn_reflns_theta_full 28.00
_diffrn_reflns_theta_max 28.70
_diffrn_reflns_theta_min 2.22
_exptl_absorpt_coefficient_mu 3.246
_exptl_absorpt_correction_T_max 0.746
_exptl_absorpt_correction_T_min 0.661
_exptl_absorpt_correction_type multi-scan
_exptl_absorpt_process_details 'SADABS, Bruker-AXS, 2008'
_exptl_crystal_colour colorless
_exptl_crystal_density_diffrn 1.432
_exptl_crystal_density_method 'not measured'
_exptl_crystal_description plate
_exptl_crystal_F_000 1114
_exptl_crystal_size_max 0.11
_exptl_crystal_size_mid 0.10
_exptl_crystal_size_min 0.03
_refine_diff_density_max 0.887
_refine_diff_density_min -0.527
_refine_diff_density_rms 0.087
_refine_ls_extinction_method none
_refine_ls_goodness_of_fit_ref 1.019
_refine_ls_hydrogen_treatment constr
_refine_ls_matrix_type full
_refine_ls_number_parameters 644
_refine_ls_number_reflns 13085
_refine_ls_number_restraints 162
_refine_ls_restrained_S_all 1.015
_refine_ls_R_factor_all 0.0263
_refine_ls_R_factor_gt 0.0218
_refine_ls_shift/su_max 0.002
_refine_ls_shift/su_mean 0.000
_refine_ls_structure_factor_coef Fsqd
_refine_ls_weighting_details 'calc w=1/[\s^2^(Fo^2^)+(0.0175P)^2^+1.6756P] where P=(Fo^2^+2Fc^2^)/3'
_refine_ls_weighting_scheme calc
_refine_ls_wR_factor_gt 0.0469
_refine_ls_wR_factor_ref 0.0484
_reflns_number_gt 12013
_reflns_number_total 13085
_reflns_threshold_expression >2sigma(I)
_cod_data_source_file ic5023517_si_002.cif
_cod_data_source_block acs1325
_cod_original_cell_volume 2537.3(7)
_cod_original_sg_symbol_Hall -P1
_cod_original_sg_symbol_H-M P-1
_cod_database_code 4341833

loop_
_symmetry_equiv_pos_as_xyz
'x, y, z'
'-x, -y, -z'

loop_
_atom_site_label
_atom_site_type_symbol
_atom_site_fract_x
_atom_site_fract_y
_atom_site_fract_z
_atom_site_U_iso_or_equiv
_atom_site_adp_type
_atom_site_occupancy
_atom_site_symmetry_multiplicity
_atom_site_calc_flag
_atom_site_refinement_flags
_atom_site_disorder_assembly
_atom_site_disorder_group
U1 U 0.539089(6) 0.569824(6) 0.678888(5) 0.01043(2) Uani 1 1 d . . .
O1 O 0.40738(11) 0.66429(11) 0.67930(11) 0.0163(3) Uani 1 1 d . . .
O2 O 0.43176(11) 0.48595(11) 0.81657(10) 0.0143(3) Uani 1 1 d . . .
O3 O 0.62687(11) 0.43592(11) 0.68056(10) 0.0141(3) Uani 1 1 d . . .
N1 N 0.60686(13) 0.77246(13) 0.62944(12) 0.0124(3) Uani 1 1 d . . .
N2 N 0.57595(13) 0.65318(13) 0.81953(12) 0.0121(3) Uani 1 1 d . . .
N3 N 0.75187(13) 0.61360(13) 0.64885(12) 0.0125(3) Uani 1 1 d . . .
N4 N 0.42748(15) 0.46558(14) 0.61689(13) 0.0190(4) Uani 1 1 d . . .
N5 N 0.40571(14) 0.43128(14) 0.55957(12) 0.0165(4) Uani 1 1 d . . .
N6 N 0.38392(14) 0.39502(14) 0.50113(12) 0.0176(4) Uani 1 1 d . . .
C1 C 0.60035(16) 0.82128(16) 0.71300(14) 0.0150(4) Uani 1 1 d . . .
H1A H 0.5651 0.8850 0.7069 0.018 Uiso 1 1 calc R . .
H1B H 0.6733 0.8364 0.7116 0.018 Uiso 1 1 calc R . .
C2 C 0.53884(16) 0.75626(15) 0.80907(14) 0.0140(4) Uani 1 1 d . . .
H2A H 0.5459 0.7876 0.8616 0.017 Uiso 1 1 calc R . .
H2B H 0.4624 0.7532 0.8161 0.017 Uiso 1 1 calc R . .
C3 C 0.69018(15) 0.65230(16) 0.81531(14) 0.0144(4) Uani 1 1 d . . .
H3A H 0.6924 0.6279 0.8806 0.017 Uiso 1 1 calc R . .
H3B H 0.7215 0.7213 0.7944 0.017 Uiso 1 1 calc R . .
C4 C 0.75757(16) 0.58743(16) 0.74730(14) 0.0142(4) Uani 1 1 d . . .
H4A H 0.8326 0.5946 0.7438 0.017 Uiso 1 1 calc R . .
H4B H 0.7331 0.5169 0.7735 0.017 Uiso 1 1 calc R . .
C5 C 0.79231(16) 0.71846(16) 0.60547(14) 0.0150(4) Uani 1 1 d . . .
H5A H 0.8628 0.7182 0.5552 0.018 Uiso 1 1 calc R . .
H5B H 0.8020 0.7519 0.6557 0.018 Uiso 1 1 calc R . .
C6 C 0.71840(16) 0.77713(16) 0.56153(14) 0.0153(4) Uani 1 1 d . . .
H6A H 0.7453 0.8475 0.5406 0.018 Uiso 1 1 calc R . .
H6B H 0.7188 0.7509 0.5039 0.018 Uiso 1 1 calc R . .
C7 C 0.54360(16) 0.82740(17) 0.57318(15) 0.0163(4) Uani 1 1 d . . .
H7A H 0.5450 0.7917 0.5208 0.020 Uiso 1 1 calc R . .
H7B H 0.5784 0.8943 0.5432 0.020 Uiso 1 1 calc R . .
C8 C 0.42908(16) 0.83920(16) 0.63178(15) 0.0152(4) Uani 1 1 d . . .
C9 C 0.36336(16) 0.75362(16) 0.67843(14) 0.0138(4) Uani 1 1 d . . .
C10 C 0.25265(16) 0.76218(16) 0.72306(15) 0.0151(4) Uani 1 1 d . . .
C11 C 0.21526(17) 0.85755(17) 0.72829(16) 0.0188(4) Uani 1 1 d . . .
H11 H 0.1419 0.8637 0.7618 0.023 Uiso 1 1 calc R . .
C12 C 0.27997(18) 0.94437(17) 0.68689(16) 0.0196(4) Uani 1 1 d . . .
C13 C 0.38730(17) 0.93303(17) 0.63653(16) 0.0186(4) Uani 1 1 d . . .
H13 H 0.4328 0.9906 0.6048 0.022 Uiso 1 1 calc R . .
C14 C 0.17862(16) 0.67078(17) 0.75674(15) 0.0169(4) Uani 1 1 d . . .
H14A H 0.1198 0.6794 0.8156 0.020 Uiso 1 1 calc R . .
H14B H 0.2180 0.6129 0.7740 0.020 Uiso 1 1 calc R . .
C15 C 0.13044(18) 0.64778(18) 0.68143(17) 0.0224(5) Uani 1 1 d . . .
C16 C 0.0546(2) 0.7266(2) 0.6635(2) 0.0320(6) Uani 1 1 d . . .
H16A H 0.0228 0.7084 0.6181 0.048 Uiso 1 1 calc R . .
H16B H 0.0939 0.7911 0.6367 0.048 Uiso 1 1 calc R . .
H16C H -0.0018 0.7310 0.7243 0.048 Uiso 1 1 calc R . .
C17 C 0.0668(2) 0.5478(2) 0.7210(2) 0.0372(7) Uani 1 1 d . . .
H17A H 0.0151 0.5495 0.7849 0.056 Uiso 1 1 calc R . .
H17B H 0.1155 0.4944 0.7256 0.056 Uiso 1 1 calc R . .
H17C H 0.0291 0.5354 0.6778 0.056 Uiso 1 1 calc R . .
C18 C 0.2191(2) 0.6417(3) 0.58624(19) 0.0394(7) Uani 1 1 d . . .
H18A H 0.1878 0.6221 0.5411 0.059 Uiso 1 1 calc R . .
H18B H 0.2691 0.5922 0.5978 0.059 Uiso 1 1 calc R . .
H18C H 0.2570 0.7068 0.5591 0.059 Uiso 1 1 calc R . .
C19 C 0.2361(2) 1.04578(18) 0.6971(2) 0.0279(5) Uani 1 1 d . . .
H19A H 0.1791 1.0551 0.6693 0.042 Uiso 1 1 calc R . .
H19B H 0.2931 1.0972 0.6632 0.042 Uiso 1 1 calc R . .
H19C H 0.2076 1.0508 0.7653 0.042 Uiso 1 1 calc R . .
C20 C 0.51203(15) 0.59763(16) 0.91660(14) 0.0140(4) Uani 1 1 d . . .
H20A H 0.5233 0.6326 0.9652 0.017 Uiso 1 1 calc R . .
H20B H 0.5408 0.5309 0.9249 0.017 Uiso 1 1 calc R . .
C21 C 0.39387(16) 0.58414(16) 0.93834(14) 0.0137(4) Uani 1 1 d . . .
C22 C 0.35864(16) 0.51935(16) 0.89002(14) 0.0129(4) Uani 1 1 d . . .
C23 C 0.24988(16) 0.48949(16) 0.92056(14) 0.0151(4) Uani 1 1 d . . .
C24 C 0.17887(16) 0.53353(17) 0.99327(15) 0.0172(4) Uani 1 1 d . . .
H24 H 0.1050 0.5160 1.0124 0.021 Uiso 1 1 calc R . .
C25 C 0.21132(16) 0.60174(17) 1.03875(15) 0.0167(4) Uani 1 1 d . . .
C26 C 0.32031(16) 0.62466(16) 1.01144(14) 0.0149(4) Uani 1 1 d . . .
H26 H 0.3449 0.6686 1.0431 0.018 Uiso 1 1 calc R . .
C27 C 0.21086(17) 0.41380(17) 0.87577(15) 0.0183(4) Uani 1 1 d . . .
H27A H 0.2595 0.4182 0.8088 0.022 Uiso 1 1 calc R . .
H27B H 0.1398 0.4320 0.8732 0.022 Uiso 1 1 calc R . .
C28 C 0.20241(17) 0.30446(18) 0.92766(16) 0.0211(5) Uani 1 1 d . . .
C29 C 0.1147(2) 0.2900(2) 1.02693(18) 0.0302(6) Uani 1 1 d . . .
H29A H 0.1088 0.2200 1.0578 0.045 Uiso 1 1 calc R . .
H29B H 0.0466 0.3091 1.0193 0.045 Uiso 1 1 calc R . .
H29C H 0.1328 0.3317 1.0669 0.045 Uiso 1 1 calc R . .
C30 C 0.1744(2) 0.2372(2) 0.8660(2) 0.0323(6) Uani 1 1 d . . .
H30A H 0.2300 0.2462 0.8026 0.048 Uiso 1 1 calc R . .
H30B H 0.1060 0.2551 0.8585 0.048 Uiso 1 1 calc R . .
H30C H 0.1694 0.1675 0.8975 0.048 Uiso 1 1 calc R . .
C31 C 0.30891(18) 0.27484(19) 0.93936(17) 0.0238(5) Uani 1 1 d . . .
H31A H 0.3252 0.3142 0.9819 0.036 Uiso 1 1 calc R . .
H31B H 0.3653 0.2873 0.8764 0.036 Uiso 1 1 calc R . .
H31C H 0.3043 0.2040 0.9672 0.036 Uiso 1 1 calc R . .
C32 C 0.13155(18) 0.64795(19) 1.11626(16) 0.0232(5) Uani 1 1 d . . .
H32A H 0.0604 0.6406 1.1121 0.035 Uiso 1 1 calc R . .
H32B H 0.1513 0.7188 1.1074 0.035 Uiso 1 1 calc R . .
H32C H 0.1314 0.6144 1.1795 0.035 Uiso 1 1 calc R . .
C33 C 0.82040(16) 0.54751(16) 0.58401(14) 0.0154(4) Uani 1 1 d . . .
H33A H 0.7997 0.5536 0.5259 0.018 Uiso 1 1 calc R . .
H33B H 0.8954 0.5730 0.5631 0.018 Uiso 1 1 calc R . .
C34 C 0.81489(16) 0.43911(16) 0.62682(14) 0.0133(4) Uani 1 1 d . . .
C35 C 0.71685(15) 0.38646(16) 0.67331(14) 0.0132(4) Uani 1 1 d . . .
C36 C 0.71355(16) 0.28547(16) 0.71515(15) 0.0152(4) Uani 1 1 d . . .
C37 C 0.81071(17) 0.24079(17) 0.70713(15) 0.0182(4) Uani 1 1 d . . .
H37 H 0.8089 0.1727 0.7354 0.022 Uiso 1 1 calc R . .
C38 C 0.90956(16) 0.29106(18) 0.65988(15) 0.0179(4) Uani 1 1 d . . .
C39 C 0.90959(16) 0.39106(17) 0.62038(14) 0.0156(4) Uani 1 1 d . . .
H39 H 0.9757 0.4277 0.5882 0.019 Uiso 1 1 calc R . .
C40 C 0.60999(16) 0.22621(16) 0.77209(14) 0.0158(4) Uani 1 1 d . . .
H40A H 0.5562 0.2730 0.8000 0.019 Uiso 1 1 calc R . .
H40B H 0.6212 0.1802 0.8262 0.019 Uiso 1 1 calc R . .
C41 C 0.56290(17) 0.16432(17) 0.71646(15) 0.0174(4) Uani 1 1 d . . .
C42 C 0.5120(2) 0.23333(19) 0.65381(17) 0.0252(5) Uani 1 1 d . . .
H42A H 0.4797 0.1937 0.6210 0.038 Uiso 1 1 calc R . .
H42B H 0.5667 0.2803 0.6060 0.038 Uiso 1 1 calc R . .
H42C H 0.4570 0.2702 0.6943 0.038 Uiso 1 1 calc R . .
C43 C 0.47784(18) 0.09000(18) 0.79012(16) 0.0223(5) Uani 1 1 d . . .
H43A H 0.4232 0.1260 0.8319 0.033 Uiso 1 1 calc R . .
H43B H 0.5108 0.0446 0.8290 0.033 Uiso 1 1 calc R . .
H43C H 0.4450 0.0518 0.7566 0.033 Uiso 1 1 calc R . .
C44 C 0.64849(18) 0.10665(19) 0.65231(18) 0.0260(5) Uani 1 1 d . . .
H44A H 0.6159 0.0683 0.6187 0.039 Uiso 1 1 calc R . .
H44B H 0.6805 0.0613 0.6921 0.039 Uiso 1 1 calc R . .
H44C H 0.7037 0.1536 0.6052 0.039 Uiso 1 1 calc R . .
C45 C 1.01129(18) 0.24066(19) 0.65837(18) 0.0259(5) Uani 1 1 d . . .
H45A H 1.0033 0.2047 0.7229 0.039 Uiso 1 1 calc R . .
H45B H 1.0702 0.2909 0.6377 0.039 Uiso 1 1 calc R . .
H45C H 1.0263 0.1937 0.6135 0.039 Uiso 1 1 calc R . .
C101 C 0.9175(2) 0.0080(2) 0.5825(2) 0.0418(7) Uani 1 1 d . . .
H101 H 0.8609 0.0134 0.6399 0.050 Uiso 1 1 calc R . .
C102 C 0.8999(2) 0.0235(2) 0.4962(2) 0.0345(6) Uani 1 1 d . . .
H102 H 0.8314 0.0397 0.4935 0.041 Uiso 1 1 calc R . .
C103 C 0.9826(2) 0.0154(2) 0.4139(2) 0.0392(7) Uani 1 1 d . . .
H103 H 0.9710 0.0260 0.3539 0.047 Uiso 1 1 calc R . .
C201 C 0.9150(5) 0.0437(6) 0.9262(5) 0.0606(19) Uani 0.729(9) 1 d PDU A 1
H201 H 0.9904 0.0427 0.9059 0.073 Uiso 0.729(9) 1 calc PR A 1
C202 C 0.8611(7) 0.0020(6) 0.8777(5) 0.0644(19) Uani 0.729(9) 1 d PDU A 1
H202 H 0.8994 -0.0281 0.8246 0.077 Uiso 0.729(9) 1 calc PR A 1
C203 C 0.7513(7) 0.0034(6) 0.9056(5) 0.0732(19) Uani 0.729(9) 1 d PDU A 1
H203 H 0.7138 -0.0241 0.8712 0.088 Uiso 0.729(9) 1 calc PR A 1
C204 C 0.6980(7) 0.0452(7) 0.9834(8) 0.075(2) Uani 0.729(9) 1 d PDU A 1
H204 H 0.6225 0.0440 1.0039 0.090 Uiso 0.729(9) 1 calc PR A 1
C205 C 0.7493(7) 0.0893(6) 1.0337(5) 0.073(2) Uani 0.729(9) 1 d PDU A 1
H205 H 0.7098 0.1196 1.0862 0.087 Uiso 0.729(9) 1 calc PR A 1
C206 C 0.8601(6) 0.0884(4) 1.0060(5) 0.0616(16) Uani 0.729(9) 1 d PDU A 1
H206 H 0.8975 0.1169 1.0398 0.074 Uiso 0.729(9) 1 calc PR A 1
C211 C 0.8941(15) 0.0683(16) 0.9534(19) 0.065(3) Uani 0.271(9) 1 d PDU A 2
H211 H 0.9579 0.0900 0.9606 0.077 Uiso 0.271(9) 1 calc PR A 2
C212 C 0.8999(15) 0.0096(17) 0.8868(16) 0.063(3) Uani 0.271(9) 1 d PDU A 2
H212 H 0.9663 -0.0104 0.8481 0.076 Uiso 0.271(9) 1 calc PR A 2
C213 C 0.8065(19) -0.0191(13) 0.8784(13) 0.068(3) Uani 0.271(9) 1 d PDU A 2
H213 H 0.8069 -0.0607 0.8337 0.082 Uiso 0.271(9) 1 calc PR A 2
C214 C 0.7114(15) 0.0124(16) 0.9346(17) 0.065(3) Uani 0.271(9) 1 d PDU A 2
H214 H 0.6482 -0.0106 0.9274 0.078 Uiso 0.271(9) 1 calc PR A 2
C215 C 0.700(2) 0.0733(18) 0.999(2) 0.068(4) Uani 0.271(9) 1 d PDU A 2
H215 H 0.6339 0.0972 1.0333 0.081 Uiso 0.271(9) 1 calc PR A 2
C216 C 0.7948(19) 0.0975(15) 1.0119(14) 0.070(3) Uani 0.271(9) 1 d PDU A 2
H216 H 0.7931 0.1344 1.0605 0.084 Uiso 0.271(9) 1 calc PR A 2

loop_
_atom_site_aniso_label
_atom_site_aniso_U_11
_atom_site_aniso_U_22
_atom_site_aniso_U_33
_atom_site_aniso_U_23
_atom_site_aniso_U_13
_atom_site_aniso_U_12
U1 0.01079(4) 0.01064(4) 0.01006(4) -0.00113(3) -0.00413(2) -0.00039(3)
O1 0.0165(7) 0.0116(7) 0.0210(7) -0.0007(6) -0.0076(6) 0.0010(6)
O2 0.0133(6) 0.0161(8) 0.0113(7) -0.0028(6) -0.0010(5) -0.0009(6)
O3 0.0120(6) 0.0126(7) 0.0170(7) -0.0029(6) -0.0040(5) 0.0007(6)
N1 0.0132(8) 0.0115(9) 0.0123(8) -0.0006(6) -0.0048(6) -0.0008(7)
N2 0.0112(7) 0.0126(9) 0.0126(8) 0.0002(7) -0.0051(6) -0.0013(7)
N3 0.0133(8) 0.0113(9) 0.0119(8) -0.0002(6) -0.0039(6) -0.0015(7)
N4 0.0217(9) 0.0193(10) 0.0177(9) -0.0040(7) -0.0086(7) -0.0038(8)
N5 0.0192(9) 0.0148(9) 0.0167(9) -0.0005(7) -0.0085(7) -0.0037(7)
N6 0.0225(9) 0.0175(10) 0.0134(8) -0.0030(7) -0.0066(7) -0.0046(8)
C1 0.0177(9) 0.0117(10) 0.0168(10) -0.0014(8) -0.0078(8) -0.0012(8)
C2 0.0160(9) 0.0107(10) 0.0154(9) -0.0012(8) -0.0059(8) -0.0005(8)
C3 0.0137(9) 0.0164(11) 0.0143(9) -0.0020(8) -0.0064(7) -0.0005(8)
C4 0.0127(9) 0.0175(11) 0.0141(9) -0.0029(8) -0.0068(7) 0.0013(8)
C5 0.0131(9) 0.0143(11) 0.0151(9) -0.0008(8) -0.0024(7) -0.0030(8)
C6 0.0146(9) 0.0140(11) 0.0146(9) 0.0017(8) -0.0032(8) -0.0039(8)
C7 0.0165(9) 0.0156(11) 0.0166(10) 0.0015(8) -0.0076(8) -0.0007(8)
C8 0.0160(9) 0.0159(11) 0.0161(10) -0.0015(8) -0.0093(8) -0.0004(8)
C9 0.0173(9) 0.0127(10) 0.0148(9) -0.0022(8) -0.0098(8) 0.0011(8)
C10 0.0157(9) 0.0160(11) 0.0160(10) -0.0025(8) -0.0086(8) 0.0014(8)
C11 0.0192(10) 0.0207(12) 0.0202(10) -0.0074(9) -0.0098(8) 0.0042(9)
C12 0.0244(11) 0.0142(11) 0.0243(11) -0.0036(9) -0.0135(9) 0.0026(9)
C13 0.0223(10) 0.0135(11) 0.0221(11) 0.0012(9) -0.0125(9) -0.0018(9)
C14 0.0135(9) 0.0169(11) 0.0198(10) -0.0012(8) -0.0061(8) 0.0000(8)
C15 0.0208(10) 0.0237(13) 0.0275(12) -0.0054(10) -0.0139(9) -0.0008(9)
C16 0.0296(13) 0.0270(14) 0.0487(16) -0.0024(12) -0.0276(12) 0.0012(11)
C17 0.0373(14) 0.0248(15) 0.0603(19) -0.0032(13) -0.0326(14) -0.0054(12)
C18 0.0330(14) 0.065(2) 0.0320(14) -0.0253(14) -0.0182(12) 0.0043(14)
C19 0.0295(12) 0.0147(12) 0.0414(15) -0.0069(10) -0.0136(11) 0.0037(10)
C20 0.0154(9) 0.0173(11) 0.0091(9) 0.0003(8) -0.0051(7) -0.0007(8)
C21 0.0147(9) 0.0142(10) 0.0114(9) 0.0011(8) -0.0049(7) 0.0001(8)
C22 0.0152(9) 0.0128(10) 0.0094(9) -0.0002(7) -0.0034(7) 0.0006(8)
C23 0.0155(9) 0.0166(11) 0.0138(9) -0.0021(8) -0.0061(8) 0.0002(8)
C24 0.0125(9) 0.0200(12) 0.0159(10) -0.0004(8) -0.0020(8) 0.0000(8)
C25 0.0169(10) 0.0172(11) 0.0135(9) -0.0015(8) -0.0027(8) 0.0029(8)
C26 0.0189(10) 0.0132(10) 0.0134(9) -0.0013(8) -0.0071(8) -0.0004(8)
C27 0.0151(9) 0.0227(12) 0.0177(10) -0.0055(9) -0.0054(8) -0.0027(9)
C28 0.0183(10) 0.0211(12) 0.0219(11) -0.0074(9) -0.0021(9) -0.0040(9)
C29 0.0252(12) 0.0261(14) 0.0298(13) -0.0043(11) 0.0031(10) -0.0054(11)
C30 0.0300(13) 0.0322(15) 0.0376(14) -0.0170(12) -0.0096(11) -0.0063(11)
C31 0.0248(11) 0.0218(13) 0.0239(11) -0.0068(10) -0.0056(9) 0.0000(10)
C32 0.0202(10) 0.0252(13) 0.0225(11) -0.0088(10) -0.0028(9) 0.0026(10)
C33 0.0127(9) 0.0183(11) 0.0131(9) -0.0018(8) -0.0024(7) 0.0012(8)
C34 0.0155(9) 0.0132(10) 0.0119(9) -0.0033(8) -0.0049(7) 0.0013(8)
C35 0.0126(9) 0.0167(11) 0.0116(9) -0.0048(8) -0.0045(7) 0.0029(8)
C36 0.0156(9) 0.0159(11) 0.0150(9) -0.0052(8) -0.0052(8) 0.0009(8)
C37 0.0204(10) 0.0147(11) 0.0207(10) -0.0032(9) -0.0087(8) 0.0036(9)
C38 0.0147(9) 0.0232(12) 0.0164(10) -0.0061(9) -0.0051(8) 0.0057(9)
C39 0.0131(9) 0.0203(12) 0.0126(9) -0.0037(8) -0.0028(7) -0.0002(8)
C40 0.0175(9) 0.0141(11) 0.0145(9) -0.0010(8) -0.0046(8) -0.0005(8)
C41 0.0178(10) 0.0149(11) 0.0191(10) -0.0026(8) -0.0059(8) -0.0015(8)
C42 0.0294(12) 0.0236(13) 0.0254(12) -0.0013(10) -0.0144(10) -0.0030(10)
C43 0.0214(11) 0.0181(12) 0.0236(11) -0.0009(9) -0.0039(9) -0.0039(9)
C44 0.0233(11) 0.0212(13) 0.0302(13) -0.0098(10) -0.0019(10) -0.0026(10)
C45 0.0177(10) 0.0253(13) 0.0317(13) 0.0003(10) -0.0072(9) 0.0054(10)
C101 0.0326(14) 0.047(2) 0.0423(17) -0.0129(14) -0.0057(12) 0.0134(13)
C102 0.0268(13) 0.0275(15) 0.0514(17) -0.0104(13) -0.0146(12) 0.0051(11)
C103 0.0455(16) 0.0360(17) 0.0436(16) -0.0121(13) -0.0229(14) 0.0159(14)
C201 0.052(3) 0.059(4) 0.058(4) 0.017(3) -0.017(3) 0.003(3)
C202 0.058(4) 0.063(3) 0.059(3) 0.026(2) -0.022(3) 0.006(4)
C203 0.057(4) 0.076(4) 0.065(4) 0.040(3) -0.017(3) -0.005(4)
C204 0.053(3) 0.072(5) 0.067(4) 0.042(4) -0.004(3) 0.000(3)
C205 0.056(4) 0.064(3) 0.068(3) 0.031(3) -0.004(3) 0.007(3)
C206 0.063(3) 0.052(3) 0.059(3) 0.017(3) -0.019(3) -0.001(3)
C211 0.059(5) 0.054(5) 0.063(6) 0.022(5) -0.013(5) -0.002(5)
C212 0.054(6) 0.057(5) 0.063(5) 0.022(5) -0.017(5) 0.001(5)
C213 0.057(6) 0.066(5) 0.065(5) 0.036(4) -0.024(5) 0.002(5)
C214 0.049(5) 0.065(5) 0.065(6) 0.036(5) -0.020(5) 0.004(5)
C215 0.055(5) 0.058(6) 0.065(6) 0.028(5) -0.007(5) 0.001(5)
C216 0.059(5) 0.058(5) 0.068(5) 0.026(4) -0.008(5) -0.003(5)

loop_
_atom_type_symbol
_atom_type_description
_atom_type_scat_dispersion_real
_atom_type_scat_dispersion_imag
_atom_type_scat_source
C C 0.0033 0.0016 'International Tables Vol C Tables 4.2.6.8 and 6.1.1.4'
H H 0.0000 0.0000 'International Tables Vol C Tables 4.2.6.8 and 6.1.1.4'
N N 0.0061 0.0033 'International Tables Vol C Tables 4.2.6.8 and 6.1.1.4'
O O 0.0106 0.0060 'International Tables Vol C Tables 4.2.6.8 and 6.1.1.4'
U U -9.6767 9.6646 'International Tables Vol C Tables 4.2.6.8 and 6.1.1.4'

loop_
_geom_angle_atom_site_label_1
_geom_angle_atom_site_label_2
_geom_angle_atom_site_label_3
_geom_angle
_geom_angle_site_symmetry_1
_geom_angle_site_symmetry_3
O3 U1 O1 158.99(6) . .
O3 U1 O2 82.47(5) . .
O1 U1 O2 86.49(5) . .
O3 U1 N6 89.51(6) . 2_666
O1 U1 N6 92.18(6) . 2_666
O2 U1 N6 152.59(6) . 2_666
O3 U1 N4 82.12(6) . .
O1 U1 N4 78.39(6) . .
O2 U1 N4 80.08(6) . .
N6 U1 N4 72.86(6) 2_666 .
O3 U1 N2 102.43(5) . .
O1 U1 N2 91.61(5) . .
O2 U1 N2 74.21(5) . .
N6 U1 N2 133.20(6) 2_666 .
N4 U1 N2 152.94(5) . .
O3 U1 N3 68.88(5) . .
O1 U1 N3 131.92(5) . .
O2 U1 N3 121.98(5) . .
N6 U1 N3 78.35(5) 2_666 .
N4 U1 N3 138.98(5) . .
N2 U1 N3 64.97(5) . .
O3 U1 N1 131.60(5) . .
O1 U1 N1 68.73(5) . .
O2 U1 N1 129.35(5) . .
N6 U1 N1 74.59(5) 2_666 .
N4 U1 N1 132.11(5) . .
N2 U1 N1 63.63(5) . .
N3 U1 N1 63.28(5) . .
C9 O1 U1 151.96(13) . .
C22 O2 U1 129.66(13) . .
C35 O3 U1 152.98(13) . .
C6 N1 C7 105.87(15) . .
C6 N1 C1 111.12(16) . .
C7 N1 C1 109.78(16) . .
C6 N1 U1 105.93(12) . .
C7 N1 U1 109.12(12) . .
C1 N1 U1 114.59(12) . .
C2 N2 C20 108.54(15) . .
C2 N2 C3 111.58(16) . .
C20 N2 C3 106.27(15) . .
C2 N2 U1 106.14(11) . .
C20 N2 U1 110.37(12) . .
C3 N2 U1 113.87(11) . .
C4 N3 C5 110.56(16) . .
C4 N3 C33 110.65(15) . .
C5 N3 C33 107.28(15) . .
C4 N3 U1 102.55(11) . .
C5 N3 U1 116.54(11) . .
C33 N3 U1 109.20(12) . .
N5 N4 U1 155.99(16) . .
N4 N5 N6 179.2(2) . .
N5 N6 U1 130.58(15) . 2_666
N1 C1 C2 112.43(17) . .
N1 C1 H1A 109.1 . .
C2 C1 H1A 109.1 . .
N1 C1 H1B 109.1 . .
C2 C1 H1B 109.1 . .
H1A C1 H1B 107.9 . .
N2 C2 C1 113.38(16) . .
N2 C2 H2A 108.9 . .
C1 C2 H2A 108.9 . .
N2 C2 H2B 108.9 . .
C1 C2 H2B 108.9 . .
H2A C2 H2B 107.7 . .
N2 C3 C4 113.24(16) . .
N2 C3 H3A 108.9 . .
C4 C3 H3A 108.9 . .
N2 C3 H3B 108.9 . .
C4 C3 H3B 108.9 . .
H3A C3 H3B 107.7 . .
N3 C4 C3 112.68(16) . .
N3 C4 H4A 109.1 . .
C3 C4 H4A 109.1 . .
N3 C4 H4B 109.1 . .
C3 C4 H4B 109.1 . .
H4A C4 H4B 107.8 . .
N3 C5 C6 112.89(16) . .
N3 C5 H5A 109.0 . .
C6 C5 H5A 109.0 . .
N3 C5 H5B 109.0 . .
C6 C5 H5B 109.0 . .
H5A C5 H5B 107.8 . .
N1 C6 C5 112.75(16) . .
N1 C6 H6A 109.0 . .
C5 C6 H6A 109.0 . .
N1 C6 H6B 109.0 . .
C5 C6 H6B 109.0 . .
H6A C6 H6B 107.8 . .
N1 C7 C8 114.27(17) . .
N1 C7 H7A 108.7 . .
C8 C7 H7A 108.7 . .
N1 C7 H7B 108.7 . .
C8 C7 H7B 108.7 . .
H7A C7 H7B 107.6 . .
C13 C8 C9 120.0(2) . .
C13 C8 C7 121.3(2) . .
C9 C8 C7 118.64(19) . .
O1 C9 C8 118.81(19) . .
O1 C9 C10 121.46(19) . .
C8 C9 C10 119.73(19) . .
C11 C10 C9 117.8(2) . .
C11 C10 C14 122.06(19) . .
C9 C10 C14 120.00(19) . .
C10 C11 C12 123.5(2) . .
C10 C11 H11 118.3 . .
C12 C11 H11 118.3 . .
C11 C12 C13 117.0(2) . .
C11 C12 C19 121.3(2) . .
C13 C12 C19 121.7(2) . .
C8 C13 C12 121.6(2) . .
C8 C13 H13 119.2 . .
C12 C13 H13 119.2 . .
C10 C14 C15 113.98(18) . .
C10 C14 H14A 108.8 . .
C15 C14 H14A 108.8 . .
C10 C14 H14B 108.8 . .
C15 C14 H14B 108.8 . .
H14A C14 H14B 107.7 . .
C16 C15 C17 107.9(2) . .
C16 C15 C18 109.3(2) . .
C17 C15 C18 109.5(2) . .
C16 C15 C14 111.3(2) . .
C17 C15 C14 108.2(2) . .
C18 C15 C14 110.46(18) . .
C15 C16 H16A 109.5 . .
C15 C16 H16B 109.5 . .
H16A C16 H16B 109.5 . .
C15 C16 H16C 109.5 . .
H16A C16 H16C 109.5 . .
H16B C16 H16C 109.5 . .
C15 C17 H17A 109.5 . .
C15 C17 H17B 109.5 . .
H17A C17 H17B 109.5 . .
C15 C17 H17C 109.5 . .
H17A C17 H17C 109.5 . .
H17B C17 H17C 109.5 . .
C15 C18 H18A 109.5 . .
C15 C18 H18B 109.5 . .
H18A C18 H18B 109.5 . .
C15 C18 H18C 109.5 . .
H18A C18 H18C 109.5 . .
H18B C18 H18C 109.5 . .
C12 C19 H19A 109.5 . .
C12 C19 H19B 109.5 . .
H19A C19 H19B 109.5 . .
C12 C19 H19C 109.5 . .
H19A C19 H19C 109.5 . .
H19B C19 H19C 109.5 . .
N2 C20 C21 117.11(16) . .
N2 C20 H20A 108.0 . .
C21 C20 H20A 108.0 . .
N2 C20 H20B 108.0 . .
C21 C20 H20B 108.0 . .
H20A C20 H20B 107.3 . .
C26 C21 C22 120.13(18) . .
C26 C21 C20 121.75(18) . .
C22 C21 C20 117.73(17) . .
O2 C22 C23 121.95(18) . .
O2 C22 C21 118.22(17) . .
C23 C22 C21 119.80(18) . .
C24 C23 C22 117.71(19) . .
C24 C23 C27 121.15(19) . .
C22 C23 C27 121.14(18) . .
C25 C24 C23 123.31(19) . .
C25 C24 H24 118.3 . .
C23 C24 H24 118.3 . .
C26 C25 C24 117.56(18) . .
C26 C25 C32 121.1(2) . .
C24 C25 C32 121.37(19) . .
C25 C26 C21 121.21(19) . .
C25 C26 H26 119.4 . .
C21 C26 H26 119.4 . .
C23 C27 C28 115.70(18) . .
C23 C27 H27A 108.4 . .
C28 C27 H27A 108.4 . .
C23 C27 H27B 108.4 . .
C28 C27 H27B 108.4 . .
H27A C27 H27B 107.4 . .
C31 C28 C29 109.6(2) . .
C31 C28 C30 108.79(19) . .
C29 C28 C30 109.1(2) . .
C31 C28 C27 110.32(18) . .
C29 C28 C27 110.55(19) . .
C30 C28 C27 108.4(2) . .
C28 C29 H29A 109.5 . .
C28 C29 H29B 109.5 . .
H29A C29 H29B 109.5 . .
C28 C29 H29C 109.5 . .
H29A C29 H29C 109.5 . .
H29B C29 H29C 109.5 . .
C28 C30 H30A 109.5 . .
C28 C30 H30B 109.5 . .
H30A C30 H30B 109.5 . .
C28 C30 H30C 109.5 . .
H30A C30 H30C 109.5 . .
H30B C30 H30C 109.5 . .
C28 C31 H31A 109.5 . .
C28 C31 H31B 109.5 . .
H31A C31 H31B 109.5 . .
C28 C31 H31C 109.5 . .
H31A C31 H31C 109.5 . .
H31B C31 H31C 109.5 . .
C25 C32 H32A 109.5 . .
C25 C32 H32B 109.5 . .
H32A C32 H32B 109.5 . .
C25 C32 H32C 109.5 . .
H32A C32 H32C 109.5 . .
H32B C32 H32C 109.5 . .
C34 C33 N3 116.10(16) . .
C34 C33 H33A 108.3 . .
N3 C33 H33A 108.3 . .
C34 C33 H33B 108.3 . .
N3 C33 H33B 108.3 . .
H33A C33 H33B 107.4 . .
C35 C34 C39 120.0(2) . .
C35 C34 C33 120.84(17) . .
C39 C34 C33 119.14(18) . .
O3 C35 C34 118.44(19) . .
O3 C35 C36 121.65(18) . .
C34 C35 C36 119.84(18) . .
C37 C36 C35 117.95(19) . .
C37 C36 C40 119.6(2) . .
C35 C36 C40 122.38(18) . .
C38 C37 C36 123.4(2) . .
C38 C37 H37 118.3 . .
C36 C37 H37 118.3 . .
C39 C38 C37 116.98(19) . .
C39 C38 C45 121.9(2) . .
C37 C38 C45 121.0(2) . .
C38 C39 C34 121.79(19) . .
C38 C39 H39 119.1 . .
C34 C39 H39 119.1 . .
C36 C40 C41 116.67(17) . .
C36 C40 H40A 108.1 . .
C41 C40 H40A 108.1 . .
C36 C40 H40B 108.1 . .
C41 C40 H40B 108.1 . .
H40A C40 H40B 107.3 . .
C43 C41 C42 109.47(18) . .
C43 C41 C44 108.82(19) . .
C42 C41 C44 108.97(19) . .
C43 C41 C40 108.02(17) . .
C42 C41 C40 109.77(18) . .
C44 C41 C40 111.76(18) . .
C41 C42 H42A 109.5 . .
C41 C42 H42B 109.5 . .
H42A C42 H42B 109.5 . .
C41 C42 H42C 109.5 . .
H42A C42 H42C 109.5 . .
H42B C42 H42C 109.5 . .
C41 C43 H43A 109.5 . .
C41 C43 H43B 109.5 . .
H43A C43 H43B 109.5 . .
C41 C43 H43C 109.5 . .
H43A C43 H43C 109.5 . .
H43B C43 H43C 109.5 . .
C41 C44 H44A 109.5 . .
C41 C44 H44B 109.5 . .
H44A C44 H44B 109.5 . .
C41 C44 H44C 109.5 . .
H44A C44 H44C 109.5 . .
H44B C44 H44C 109.5 . .
C38 C45 H45A 109.5 . .
C38 C45 H45B 109.5 . .
H45A C45 H45B 109.5 . .
C38 C45 H45C 109.5 . .
H45A C45 H45C 109.5 . .
H45B C45 H45C 109.5 . .
C102 C101 C103 120.2(3) . 2_756
C102 C101 H101 119.9 . .
C103 C101 H101 119.9 2_756 .
C101 C102 C103 119.2(3) . .
C101 C102 H102 120.4 . .
C103 C102 H102 120.4 . .
C102 C103 C101 120.7(3) . 2_756
C102 C103 H103 119.7 . .
C101 C103 H103 119.7 2_756 .
C202 C201 C206 121.0(7) . .
C202 C201 H201 119.5 . .
C206 C201 H201 119.5 . .
C201 C202 C203 120.4(7) . .
C201 C202 H202 119.8 . .
C203 C202 H202 119.8 . .
C204 C203 C202 118.6(8) . .
C204 C203 H203 120.7 . .
C202 C203 H203 120.7 . .
C203 C204 C205 122.8(9) . .
C203 C204 H204 118.6 . .
C205 C204 H204 118.6 . .
C204 C205 C206 118.9(8) . .
C204 C205 H205 120.5 . .
C206 C205 H205 120.5 . .
C205 C206 C201 118.1(7) . .
C205 C206 H206 120.9 . .
C201 C206 H206 120.9 . .
C212 C211 C216 121.4(16) . .
C212 C211 H211 119.3 . .
C216 C211 H211 119.3 . .
C213 C212 C211 117.3(17) . .
C213 C212 H212 121.4 . .
C211 C212 H212 121.3 . .
C212 C213 C214 120.0(18) . .
C212 C213 H213 120.0 . .
C214 C213 H213 120.0 . .
C215 C214 C213 126(2) . .
C215 C214 H214 117.2 . .
C213 C214 H214 117.2 . .
C214 C215 C216 114(2) . .
C214 C215 H215 123.0 . .
C216 C215 H215 123.0 . .
C215 C216 C211 121.3(18) . .
C215 C216 H216 119.3 . .
C211 C216 H216 119.4 . .

loop_
_geom_bond_atom_site_label_1
_geom_bond_atom_site_label_2
_geom_bond_distance
_geom_bond_site_symmetry_2
U1 O3 2.1624(14) .
U1 O1 2.1681(14) .
U1 O2 2.2082(14) .
U1 N6 2.5093(18) 2_666
U1 N4 2.5579(18) .
U1 N2 2.7446(17) .
U1 N3 2.7767(17) .
U1 N1 2.8156(18) .
O1 C9 1.348(2) .
O2 C22 1.349(2) .
O3 C35 1.353(2) .
N1 C6 1.491(2) .
N1 C7 1.495(3) .
N1 C1 1.497(3) .
N2 C2 1.488(3) .
N2 C20 1.493(2) .
N2 C3 1.504(2) .
N3 C4 1.487(3) .
N3 C5 1.492(3) .
N3 C33 1.513(3) .
N4 N5 1.163(2) .
N5 N6 1.193(2) .
N6 U1 2.5093(18) 2_666
C1 C2 1.525(3) .
C1 H1A 0.9900 .
C1 H1B 0.9900 .
C2 H2A 0.9900 .
C2 H2B 0.9900 .
C3 C4 1.522(3) .
C3 H3A 0.9900 .
C3 H3B 0.9900 .
C4 H4A 0.9900 .
C4 H4B 0.9900 .
C5 C6 1.512(3) .
C5 H5A 0.9900 .
C5 H5B 0.9900 .
C6 H6A 0.9900 .
C6 H6B 0.9900 .
C7 C8 1.510(3) .
C7 H7A 0.9900 .
C7 H7B 0.9900 .
C8 C13 1.396(3) .
C8 C9 1.398(3) .
C9 C10 1.416(3) .
C10 C11 1.395(3) .
C10 C14 1.505(3) .
C11 C12 1.396(3) .
C11 H11 0.9500 .
C12 C13 1.399(3) .
C12 C19 1.510(3) .
C13 H13 0.9500 .
C14 C15 1.550(3) .
C14 H14A 0.9900 .
C14 H14B 0.9900 .
C15 C16 1.521(3) .
C15 C17 1.532(4) .
C15 C18 1.535(3) .
C16 H16A 0.9800 .
C16 H16B 0.9800 .
C16 H16C 0.9800 .
C17 H17A 0.9800 .
C17 H17B 0.9800 .
C17 H17C 0.9800 .
C18 H18A 0.9800 .
C18 H18B 0.9800 .
C18 H18C 0.9800 .
C19 H19A 0.9800 .
C19 H19B 0.9800 .
C19 H19C 0.9800 .
C20 C21 1.506(3) .
C20 H20A 0.9900 .
C20 H20B 0.9900 .
C21 C26 1.397(3) .
C21 C22 1.410(3) .
C22 C23 1.409(3) .
C23 C24 1.405(3) .
C23 C27 1.509(3) .
C24 C25 1.396(3) .
C24 H24 0.9500 .
C25 C26 1.396(3) .
C25 C32 1.515(3) .
C26 H26 0.9500 .
C27 C28 1.547(3) .
C27 H27A 0.9900 .
C27 H27B 0.9900 .
C28 C31 1.531(3) .
C28 C29 1.538(3) .
C28 C30 1.541(3) .
C29 H29A 0.9800 .
C29 H29B 0.9800 .
C29 H29C 0.9800 .
C30 H30A 0.9800 .
C30 H30B 0.9800 .
C30 H30C 0.9800 .
C31 H31A 0.9800 .
C31 H31B 0.9800 .
C31 H31C 0.9800 .
C32 H32A 0.9800 .
C32 H32B 0.9800 .
C32 H32C 0.9800 .
C33 C34 1.501(3) .
C33 H33A 0.9900 .
C33 H33B 0.9900 .
C34 C35 1.397(3) .
C34 C39 1.400(3) .
C35 C36 1.408(3) .
C36 C37 1.404(3) .
C36 C40 1.514(3) .
C37 C38 1.393(3) .
C37 H37 0.9500 .
C38 C39 1.392(3) .
C38 C45 1.511(3) .
C39 H39 0.9500 .
C40 C41 1.553(3) .
C40 H40A 0.9900 .
C40 H40B 0.9900 .
C41 C43 1.530(3) .
C41 C42 1.531(3) .
C41 C44 1.536(3) .
C42 H42A 0.9800 .
C42 H42B 0.9800 .
C42 H42C 0.9800 .
C43 H43A 0.9800 .
C43 H43B 0.9800 .
C43 H43C 0.9800 .
C44 H44A 0.9800 .
C44 H44B 0.9800 .
C44 H44C 0.9800 .
C45 H45A 0.9800 .
C45 H45B 0.9800 .
C45 H45C 0.9800 .
C101 C102 1.374(4) .
C101 C103 1.384(4) 2_756
C101 H101 0.9500 .
C102 C103 1.375(4) .
C102 H102 0.9500 .
C103 C101 1.384(4) 2_756
C103 H103 0.9500 .
C201 C202 1.368(9) .
C201 C206 1.414(9) .
C201 H201 0.9500 .
C202 C203 1.384(9) .
C202 H202 0.9500 .
C203 C204 1.364(11) .
C203 H203 0.9500 .
C204 C205 1.382(12) .
C204 H204 0.9500 .
C205 C206 1.396(9) .
C205 H205 0.9500 .
C206 H206 0.9500 .
C211 C212 1.368(17) .
C211 C216 1.420(17) .
C211 H211 0.9500 .
C212 C213 1.362(17) .
C212 H212 0.9500 .
C213 C214 1.380(18) .
C213 H213 0.9500 .
C214 C215 1.36(2) .
C214 H214 0.9500 .
C215 C216 1.385(19) .
C215 H215 0.9500 .
C216 H216 0.9500 .

loop_
_geom_torsion_atom_site_label_1
_geom_torsion_atom_site_label_2
_geom_torsion_atom_site_label_3
_geom_torsion_atom_site_label_4
_geom_torsion
_geom_torsion_site_symmetry_1
_geom_torsion_site_symmetry_4
O3 U1 O1 C9 179.3(2) . .
O2 U1 O1 C9 121.0(3) . .
N6 U1 O1 C9 -86.4(3) 2_666 .
N4 U1 O1 C9 -158.4(3) . .
N2 U1 O1 C9 46.9(3) . .
N3 U1 O1 C9 -10.2(3) . .
N1 U1 O1 C9 -13.9(3) . .
O3 U1 O2 C22 159.83(16) . .
O1 U1 O2 C22 -38.09(16) . .
N6 U1 O2 C22 -126.04(17) 2_666 .
N4 U1 O2 C22 -116.90(16) . .
N2 U1 O2 C22 54.58(15) . .
N3 U1 O2 C22 100.56(16) . .
N1 U1 O2 C22 20.56(18) . .
O1 U1 O3 C35 171.3(2) . .
O2 U1 O3 C35 -129.7(3) . .
N6 U1 O3 C35 76.5(3) 2_666 .
N4 U1 O3 C35 149.3(3) . .
N2 U1 O3 C35 -57.8(3) . .
N3 U1 O3 C35 -1.1(3) . .
N1 U1 O3 C35 7.8(3) . .
O3 U1 N1 C6 25.38(14) . .
O1 U1 N1 C6 -148.36(12) . .
O2 U1 N1 C6 145.48(11) . .
N6 U1 N1 C6 -49.76(11) 2_666 .
N4 U1 N1 C6 -98.37(12) . .
N2 U1 N1 C6 108.55(12) . .
N3 U1 N1 C6 34.75(11) . .
O3 U1 N1 C7 138.96(11) . .
O1 U1 N1 C7 -34.78(12) . .
O2 U1 N1 C7 -100.94(12) . .
N6 U1 N1 C7 63.82(12) 2_666 .
N4 U1 N1 C7 15.21(15) . .
N2 U1 N1 C7 -137.87(13) . .
N3 U1 N1 C7 148.33(13) . .
O3 U1 N1 C1 -97.50(13) . .
O1 U1 N1 C1 88.77(13) . .
O2 U1 N1 C1 22.61(15) . .
N6 U1 N1 C1 -172.63(13) 2_666 .
N4 U1 N1 C1 138.75(12) . .
N2 U1 N1 C1 -14.33(12) . .
N3 U1 N1 C1 -88.12(13) . .
O3 U1 N2 C2 167.79(12) . .
O1 U1 N2 C2 -27.95(12) . .
O2 U1 N2 C2 -113.85(12) . .
N6 U1 N2 C2 66.54(14) 2_666 .
N4 U1 N2 C2 -95.14(16) . .
N3 U1 N2 C2 108.47(13) . .
N1 U1 N2 C2 37.28(11) . .
O3 U1 N2 C20 -74.78(12) . .
O1 U1 N2 C20 89.48(12) . .
O2 U1 N2 C20 3.59(11) . .
N6 U1 N2 C20 -176.02(11) 2_666 .
N4 U1 N2 C20 22.29(19) . .
N3 U1 N2 C20 -134.10(13) . .
N1 U1 N2 C20 154.71(13) . .
O3 U1 N2 C3 44.64(14) . .
O1 U1 N2 C3 -151.10(13) . .
O2 U1 N2 C3 123.00(14) . .
N6 U1 N2 C3 -56.61(15) 2_666 .
N4 U1 N2 C3 141.71(14) . .
N3 U1 N2 C3 -14.68(12) . .
N1 U1 N2 C3 -85.87(13) . .
O3 U1 N3 C4 -77.48(12) . .
O1 U1 N3 C4 106.13(12) . .
O2 U1 N3 C4 -11.48(14) . .
N6 U1 N3 C4 -171.51(13) 2_666 .
N4 U1 N3 C4 -125.57(12) . .
N2 U1 N3 C4 38.31(11) . .
N1 U1 N3 C4 110.02(12) . .
O3 U1 N3 C5 161.63(13) . .
O1 U1 N3 C5 -14.76(15) . .
O2 U1 N3 C5 -132.37(12) . .
N6 U1 N3 C5 67.59(13) 2_666 .
N4 U1 N3 C5 113.54(13) . .
N2 U1 N3 C5 -82.58(13) . .
N1 U1 N3 C5 -10.87(12) . .
O3 U1 N3 C33 39.92(12) . .
O1 U1 N3 C33 -136.47(12) . .
O2 U1 N3 C33 105.92(12) . .
N6 U1 N3 C33 -54.12(12) 2_666 .
N4 U1 N3 C33 -8.17(16) . .
N2 U1 N3 C33 155.71(13) . .
N1 U1 N3 C33 -132.58(13) . .
O3 U1 N4 N5 -83.8(4) . .
O1 U1 N4 N5 104.1(4) . .
O2 U1 N4 N5 -167.5(4) . .
N6 U1 N4 N5 8.1(4) 2_666 .
N2 U1 N4 N5 174.3(3) . .
N3 U1 N4 N5 -39.3(4) . .
N1 U1 N4 N5 57.3(4) . .
C6 N1 C1 C2 -130.80(18) . .
C7 N1 C1 C2 112.42(18) . .
U1 N1 C1 C2 -10.77(19) . .
C20 N2 C2 C1 178.70(16) . .
C3 N2 C2 C1 61.9(2) . .
U1 N2 C2 C1 -62.65(17) . .
N1 C1 C2 N2 50.6(2) . .
C2 N2 C3 C4 -131.71(18) . .
C20 N2 C3 C4 110.14(19) . .
U1 N2 C3 C4 -11.6(2) . .
C5 N3 C4 C3 61.0(2) . .
C33 N3 C4 C3 179.75(17) . .
U1 N3 C4 C3 -63.90(17) . .
N2 C3 C4 N3 54.0(2) . .
C4 N3 C5 C6 -131.49(17) . .
C33 N3 C5 C6 107.76(18) . .
U1 N3 C5 C6 -14.9(2) . .
C7 N1 C6 C5 -176.03(17) . .
C1 N1 C6 C5 64.8(2) . .
U1 N1 C6 C5 -60.22(18) . .
N3 C5 C6 N1 52.5(2) . .
C6 N1 C7 C8 -174.87(18) . .
C1 N1 C7 C8 -54.8(2) . .
U1 N1 C7 C8 71.51(18) . .
N1 C7 C8 C13 122.4(2) . .
N1 C7 C8 C9 -60.4(2) . .
U1 O1 C9 C8 30.4(4) . .
U1 O1 C9 C10 -150.0(2) . .
C13 C8 C9 O1 -174.69(18) . .
C7 C8 C9 O1 8.1(3) . .
C13 C8 C9 C10 5.7(3) . .
C7 C8 C9 C10 -171.59(18) . .
O1 C9 C10 C11 172.97(18) . .
C8 C9 C10 C11 -7.4(3) . .
O1 C9 C10 C14 -11.3(3) . .
C8 C9 C10 C14 168.36(18) . .
C9 C10 C11 C12 4.1(3) . .
C14 C10 C11 C12 -171.6(2) . .
C10 C11 C12 C13 1.1(3) . .
C10 C11 C12 C19 -178.2(2) . .
C9 C8 C13 C12 -0.3(3) . .
C7 C8 C13 C12 176.86(19) . .
C11 C12 C13 C8 -3.0(3) . .
C19 C12 C13 C8 176.3(2) . .
C11 C10 C14 C15 83.3(2) . .
C9 C10 C14 C15 -92.3(2) . .
C10 C14 C15 C16 -67.5(2) . .
C10 C14 C15 C17 174.09(19) . .
C10 C14 C15 C18 54.2(3) . .
C2 N2 C20 C21 62.1(2) . .
C3 N2 C20 C21 -177.76(17) . .
U1 N2 C20 C21 -53.8(2) . .
N2 C20 C21 C26 -117.3(2) . .
N2 C20 C21 C22 70.0(3) . .
U1 O2 C22 C23 119.73(19) . .
U1 O2 C22 C21 -61.8(2) . .
C26 C21 C22 O2 176.62(18) . .
C20 C21 C22 O2 -10.5(3) . .
C26 C21 C22 C23 -4.9(3) . .
C20 C21 C22 C23 167.99(19) . .
O2 C22 C23 C24 -175.74(19) . .
C21 C22 C23 C24 5.8(3) . .
O2 C22 C23 C27 3.5(3) . .
C21 C22 C23 C27 -174.95(19) . .
C22 C23 C24 C25 -2.6(3) . .
C27 C23 C24 C25 178.2(2) . .
C23 C24 C25 C26 -1.6(3) . .
C23 C24 C25 C32 179.5(2) . .
C24 C25 C26 C21 2.7(3) . .
C32 C25 C26 C21 -178.4(2) . .
C22 C21 C26 C25 0.5(3) . .
C20 C21 C26 C25 -172.11(19) . .
C24 C23 C27 C28 -87.5(2) . .
C22 C23 C27 C28 93.3(2) . .
C23 C27 C28 C31 -54.4(2) . .
C23 C27 C28 C29 67.0(2) . .
C23 C27 C28 C30 -173.45(18) . .
C4 N3 C33 C34 42.5(2) . .
C5 N3 C33 C34 163.21(16) . .
U1 N3 C33 C34 -69.63(18) . .
N3 C33 C34 C35 50.1(3) . .
N3 C33 C34 C39 -129.39(19) . .
U1 O3 C35 C34 -19.4(4) . .
U1 O3 C35 C36 157.6(2) . .
C39 C34 C35 O3 178.17(17) . .
C33 C34 C35 O3 -1.3(3) . .
C39 C34 C35 C36 1.1(3) . .
C33 C34 C35 C36 -178.32(18) . .
O3 C35 C36 C37 -177.77(18) . .
C34 C35 C36 C37 -0.8(3) . .
O3 C35 C36 C40 -1.0(3) . .
C34 C35 C36 C40 175.88(18) . .
C35 C36 C37 C38 -0.2(3) . .
C40 C36 C37 C38 -177.01(19) . .
C36 C37 C38 C39 0.9(3) . .
C36 C37 C38 C45 176.5(2) . .
C37 C38 C39 C34 -0.6(3) . .
C45 C38 C39 C34 -176.2(2) . .
C35 C34 C39 C38 -0.4(3) . .
C33 C34 C39 C38 179.06(18) . .
C37 C36 C40 C41 -88.4(2) . .
C35 C36 C40 C41 94.9(2) . .
C36 C40 C41 C43 164.90(18) . .
C36 C40 C41 C42 -75.8(2) . .
C36 C40 C41 C44 45.2(3) . .
C103 C101 C102 C103 0.0(5) 2_756 .
C101 C102 C103 C101 0.0(5) . 2_756
C206 C201 C202 C203 0.5(10) . .
C201 C202 C203 C204 -1.4(10) . .
C202 C203 C204 C205 2.2(12) . .
C203 C204 C205 C206 -2.1(11) . .
C204 C205 C206 C201 1.1(9) . .
C202 C201 C206 C205 -0.4(9) . .
C216 C211 C212 C213 1(3) . .
C211 C212 C213 C214 1(3) . .
C212 C213 C214 C215 1(3) . .
C213 C214 C215 C216 -5(3) . .
C214 C215 C216 C211 6(3) . .
C212 C211 C216 C215 -4(3) . .
